data_7054463
loop_
_publ_author_name
'Guan, Qing-Lin'
'Liu, Zhi'
'Wei, Wen-Juan'
'Xing, Yong-Heng'
'Liu, Jing'
'Zhang, Rui'
'Hou, Ya-Nan'
'Wang, Xuan'
'Bai, Feng-Ying'

_publ_section_title
;
 Synthesis, structure, spectroscopy of four novel supramolecular complexes
 and cytotoxicity study by application of multiple parallel perfused
 microbioreactors
;
_journal_issue 7
_journal_name_full 'New Journal of Chemistry'
_journal_page_first 3258
_journal_paper_doi 10.1039/c3nj01646c
_journal_volume 38
_journal_year 2014
_chemical_formula_sum 'C26 H30 Cd N12 O8'
_chemical_formula_weight 751.02
_chemical_name_systematic
; 
 ? 
;
_space_group_IT_number 76
_symmetry_cell_setting tetragonal
_symmetry_space_group_name_Hall 'P 4w'
_symmetry_space_group_name_H-M 'P 41'
_atom_sites_solution_hydrogens geom
_atom_sites_solution_primary direct
_atom_sites_solution_secondary difmap
_audit_creation_method SHELXL-97
_cell_angle_alpha 90.00
_cell_angle_beta 90.00
_cell_angle_gamma 90.00
_cell_formula_units_Z 4
_cell_length_a 9.807(9)
_cell_length_b 9.807(9)
_cell_length_c 34.426(3)
_cell_measurement_temperature 296(2)
_cell_measurement_theta_max 28.22
_cell_measurement_theta_min 2.08
_cell_volume 3311(4)
_computing_cell_refinement 'Bruker SMART'
_computing_data_collection 'Bruker SMART'
_computing_data_reduction 'Bruker SAINT'
_computing_molecular_graphics 'Bruker SHELXTL'
_computing_publication_material 'Bruker SHELXTL'
_computing_structure_refinement 'SHELXL-97 (Sheldrick, 1997)'
_computing_structure_solution 'SHELXS-97 (Sheldrick, 1990)'
_diffrn_ambient_temperature 296(2)
_diffrn_measured_fraction_theta_full 0.993
_diffrn_measured_fraction_theta_max 0.993
_diffrn_measurement_device_type 'Bruker AXS SMART APEX II CCD'
_diffrn_measurement_method '\w scans'
_diffrn_radiation_monochromator graphite
_diffrn_radiation_source 'fine-focus sealed tube'
_diffrn_radiation_type MoK\a
_diffrn_radiation_wavelength 0.71073
_diffrn_reflns_av_R_equivalents 0.0316
_diffrn_reflns_av_sigmaI/netI 0.0451
_diffrn_reflns_limit_h_max 13
_diffrn_reflns_limit_h_min -11
_diffrn_reflns_limit_k_max 6
_diffrn_reflns_limit_k_min -13
_diffrn_reflns_limit_l_max 43
_diffrn_reflns_limit_l_min -43
_diffrn_reflns_number 20673
_diffrn_reflns_theta_full 28.22
_diffrn_reflns_theta_max 28.22
_diffrn_reflns_theta_min 2.08
_diffrn_standards_decay_% 0
_diffrn_standards_interval_count 0
_diffrn_standards_interval_time 0
_diffrn_standards_number 0
_exptl_absorpt_coefficient_mu 0.724
_exptl_absorpt_correction_T_max 0.8711
_exptl_absorpt_correction_T_min 0.7185
_exptl_absorpt_correction_type multi-scan
_exptl_crystal_colour white
_exptl_crystal_density_diffrn 1.506
_exptl_crystal_density_method 'not measured'
_exptl_crystal_description block
_exptl_crystal_F_000 1528
_exptl_crystal_size_max 0.49
_exptl_crystal_size_mid 0.28
_exptl_crystal_size_min 0.20
_refine_diff_density_max 0.812
_refine_diff_density_min -1.411
_refine_diff_density_rms 0.097
_refine_ls_abs_structure_details 'Flack H D (1983), Acta Cryst. A39, 876-881'
_refine_ls_abs_structure_Flack 0.44(5)
_refine_ls_extinction_method none
_refine_ls_goodness_of_fit_ref 1.071
_refine_ls_hydrogen_treatment constr
_refine_ls_matrix_type full
_refine_ls_number_parameters 457
_refine_ls_number_reflns 7950
_refine_ls_number_restraints 240
_refine_ls_restrained_S_all 1.070
_refine_ls_R_factor_all 0.0951
_refine_ls_R_factor_gt 0.0771
_refine_ls_shift/su_max 0.015
_refine_ls_shift/su_mean 0.001
_refine_ls_structure_factor_coef Fsqd
_refine_ls_weighting_details 'calc w=1/[\s^2^(Fo^2^)+(0.0708P)^2^+9.7532P] where P=(Fo^2^+2Fc^2^)/3'
_refine_ls_weighting_scheme calc
_refine_ls_wR_factor_gt 0.1780
_refine_ls_wR_factor_ref 0.1885
_reflns_number_gt 6305
_reflns_number_total 7950
_reflns_threshold_expression >2sigma(I)
_cod_data_source_file c3nj01646c2.cif
_cod_data_source_block x
_cod_depositor_comments
;
The following automatic conversions were performed:

'_symmetry_cell_setting' value 'Tetragonal' changed to 'tetragonal'
according to
/usr/data/users/saulius/crontab/automatic-downloads/current/RSC/lib/dictionaries/cif_core.dic
dictionary named 'cif_core.dic' version 2.4.2 from 2011-04-26.

Automatic conversion script
Id: cif_fix_values 2827 2014-09-09 07:05:25Z andrius 
;
_cod_original_cell_volume 3311.6(3)
_cod_original_sg_symbol_H-M p_41
_cod_database_code 7054463

loop_
_symmetry_equiv_pos_as_xyz
'x, y, z'
'-x, -y, z+1/2'
'-y, x, z+1/4'
'y, -x, z+3/4'

loop_
_atom_site_label
_atom_site_type_symbol
_atom_site_fract_x
_atom_site_fract_y
_atom_site_fract_z
_atom_site_U_iso_or_equiv
_atom_site_adp_type
_atom_site_occupancy
_atom_site_symmetry_multiplicity
_atom_site_calc_flag
_atom_site_refinement_flags
_atom_site_disorder_assembly
_atom_site_disorder_group
Cd Cd 0.51022(6) 0.04408(6) 0.54369(6) 0.05170(16) Uani 1 1 d . . .
N1 N 0.3812(7) 0.3742(8) 0.5387(4) 0.072(2) Uani 1 1 d . . .
H1 H 0.3713 0.3890 0.5631 0.086 Uiso 1 1 calc R . .
N2 N 0.4233(8) 0.2563(9) 0.5225(3) 0.065(2) Uani 1 1 d . . .
N3 N 0.5139(7) 0.0613(10) 0.4772(5) 0.052(3) Uani 1 1 d . . .
N4 N 0.5954(8) -0.1564(7) 0.5197(2) 0.0564(19) Uani 1 1 d . . .
N5 N 0.6425(8) -0.2745(7) 0.5331(2) 0.0513(19) Uani 1 1 d . . .
H5 H 0.6468 -0.2951 0.5574 0.062 Uiso 1 1 calc R . .
N6 N 0.1908(8) -0.0876(9) 0.5576(3) 0.071(3) Uani 1 1 d . . .
H6 H 0.1695 -0.0943 0.5334 0.085 Uiso 1 1 calc R . .
N7 N 0.3110(7) -0.0426(8) 0.5697(2) 0.0554(18) Uani 1 1 d . . .
N8 N 0.5261(8) 0.0428(7) 0.6112(5) 0.044(3) Uani 1 1 d . . .
N9 N 0.7214(8) 0.1365(8) 0.5633(2) 0.059(2) Uani 1 1 d . . .
N10 N 0.8338(8) 0.1785(7) 0.5440(4) 0.072(2) Uani 1 1 d . . .
H10A H 0.8405 0.1850 0.5192 0.086 Uiso 1 1 calc R . .
C1 C 0.3086(14) 0.6043(12) 0.5237(5) 0.115(6) Uani 1 1 d . . .
H1C H 0.2202 0.6217 0.5129 0.172 Uiso 1 1 calc R . .
H1D H 0.3717 0.6723 0.5148 0.172 Uiso 1 1 calc R . .
H1E H 0.3033 0.6073 0.5516 0.172 Uiso 1 1 calc R . .
C2 C 0.3580(11) 0.4624(13) 0.5108(5) 0.088(4) Uani 1 1 d . . .
C3 C 0.3811(13) 0.4117(13) 0.4776(5) 0.079(4) Uani 1 1 d . . .
H3 H 0.3701 0.4533 0.4535 0.095 Uiso 1 1 calc R . .
C4 C 0.4276(10) 0.2770(11) 0.4853(3) 0.060(3) Uani 1 1 d . . .
C5 C 0.4660(9) 0.1682(9) 0.4596(3) 0.055(2) Uani 1 1 d . . .
C6 C 0.4685(12) 0.1763(15) 0.4188(4) 0.089(4) Uani 1 1 d . . .
H6A H 0.4412 0.2552 0.4059 0.107 Uiso 1 1 calc R . .
C7 C 0.5119(12) 0.0655(16) 0.3989(4) 0.075(4) Uani 1 1 d . . .
H7 H 0.5071 0.0675 0.3719 0.090 Uiso 1 1 calc R . .
C8 C 0.5602(14) -0.0446(17) 0.4156(4) 0.076(3) Uani 1 1 d DU . .
H8A H 0.5941 -0.1171 0.4011 0.091 Uiso 1 1 calc R . .
C9 C 0.5586(9) -0.0481(11) 0.4574(3) 0.054(2) Uani 1 1 d DU . .
C10 C 0.6056(8) -0.1631(8) 0.4792(3) 0.0459(18) Uani 1 1 d DU . .
C11 C 0.6563(11) -0.2903(11) 0.4704(3) 0.065(3) Uani 1 1 d . . .
H11 H 0.6700 -0.3239 0.4455 0.078 Uiso 1 1 calc R . .
C12 C 0.6831(9) -0.3591(9) 0.5039(4) 0.067(3) Uani 1 1 d . . .
C13 C 0.7348(16) -0.4983(15) 0.5128(5) 0.107(5) Uani 1 1 d . . .
H13A H 0.7148 -0.5205 0.5393 0.160 Uiso 1 1 calc R . .
H13B H 0.8316 -0.5011 0.5087 0.160 Uiso 1 1 calc R . .
H13C H 0.6913 -0.5632 0.4959 0.160 Uiso 1 1 calc R . .
C14 C -0.0375(12) -0.1805(16) 0.5768(6) 0.122(6) Uani 1 1 d . . .
H14A H -0.0762 -0.1335 0.5549 0.183 Uiso 1 1 calc R . .
H14B H -0.0953 -0.1686 0.5990 0.183 Uiso 1 1 calc R . .
H14C H -0.0298 -0.2759 0.5709 0.183 Uiso 1 1 calc R . .
C15 C 0.1076(12) -0.1208(13) 0.5858(5) 0.082(4) Uani 1 1 d . . .
C16 C 0.1798(11) -0.1011(11) 0.6202(4) 0.066(3) Uani 1 1 d . . .
H16 H 0.1500 -0.1203 0.6452 0.079 Uiso 1 1 calc R . .
C17 C 0.3052(9) -0.0467(9) 0.6095(3) 0.061(3) Uani 1 1 d . . .
C18 C 0.4212(11) 0.0039(9) 0.6310(3) 0.056(2) Uani 1 1 d U . .
C19 C 0.4233(18) -0.0009(11) 0.6714(4) 0.078(4) Uani 1 1 d U . .
H19 H 0.3495 -0.0322 0.6859 0.093 Uiso 1 1 calc R . .
C20 C 0.5491(19) 0.0467(14) 0.6897(6) 0.092(4) Uani 1 1 d . . .
H20 H 0.5578 0.0444 0.7166 0.110 Uiso 1 1 calc R . .
C21 C 0.6517(13) 0.0935(11) 0.6679(3) 0.073(3) Uani 1 1 d . . .
H21 H 0.7296 0.1273 0.6799 0.087 Uiso 1 1 calc R . .
C22 C 0.6438(9) 0.0925(8) 0.6268(3) 0.049(2) Uani 1 1 d . . .
C23 C 0.7507(8) 0.1363(10) 0.6002(3) 0.055(2) Uani 1 1 d . . .
C24 C 0.8809(11) 0.1825(12) 0.6058(4) 0.070(3) Uani 1 1 d . . .
H24 H 0.9241 0.1935 0.6296 0.084 Uiso 1 1 calc R . .
C25 C 0.9366(9) 0.2096(11) 0.5701(4) 0.070(3) Uani 1 1 d . . .
C26 C 1.0669(11) 0.2628(14) 0.5592(5) 0.102(5) Uani 1 1 d . . .
H26A H 1.0545 0.3395 0.5422 0.153 Uiso 1 1 calc R . .
H26B H 1.1180 0.1934 0.5459 0.153 Uiso 1 1 calc R . .
H26C H 1.1156 0.2910 0.5820 0.153 Uiso 1 1 calc R . .
N11 N 0.6836(10) 0.4033(11) 0.3830(3) 0.102(4) Uani 1 1 d DU . .
O1 O 0.6682(13) 0.4391(13) 0.4155(3) 0.177(6) Uani 1 1 d DU . .
O2 O 0.6085(17) 0.4412(19) 0.3581(4) 0.205(7) Uani 1 1 d DU . .
O3 O 0.7611(11) 0.3137(11) 0.3755(4) 0.157(5) Uani 1 1 d DU . .
N12 N 0.0995(14) -0.0507(13) 0.4640(4) 0.175(6) Uani 1 1 d DU . .
O4 O 0.053(3) 0.022(3) 0.4401(8) 0.174(8) Uani 0.503(18) 1 d PDU A 1
O5 O 0.030(3) -0.127(3) 0.4816(9) 0.188(9) Uani 0.503(18) 1 d PDU A 1
O6 O 0.2196(16) -0.054(3) 0.4687(8) 0.178(9) Uani 0.503(18) 1 d PDU A 1
O4B O 0.134(3) -0.1557(19) 0.4780(9) 0.172(9) Uani 0.497(18) 1 d PDU A 2
O5B O 0.146(3) 0.0531(19) 0.4756(9) 0.188(9) Uani 0.497(18) 1 d PDU A 2
O6B O -0.007(3) -0.047(3) 0.4465(10) 0.186(8) Uani 0.497(18) 1 d PDU A 2
O1W O 0.8301(12) 0.1843(13) 0.4633(3) 0.124(4) Uani 1 1 d . . .
H1A H 0.8664 0.1195 0.4544 0.187 Uiso 1 1 d R . .
H1B H 0.8076 0.2216 0.4430 0.187 Uiso 1 1 d R . .
O2W O 0.393(2) 0.6629(17) 0.3762(7) 0.288(15) Uani 1 1 d . . .
H2A H 0.4513 0.6061 0.3709 0.433 Uiso 1 1 d R . .
H2B H 0.3668 0.6805 0.3983 0.433 Uiso 1 1 d R . .

loop_
_atom_site_aniso_label
_atom_site_aniso_U_11
_atom_site_aniso_U_22
_atom_site_aniso_U_33
_atom_site_aniso_U_23
_atom_site_aniso_U_13
_atom_site_aniso_U_12
Cd 0.0493(3) 0.0530(3) 0.0528(3) -0.0023(4) 0.0024(3) -0.0016(3)
N1 0.045(4) 0.064(5) 0.106(7) -0.012(6) 0.017(5) 0.005(3)
N2 0.041(4) 0.062(5) 0.092(7) -0.005(4) -0.001(4) -0.002(4)
N3 0.052(5) 0.042(4) 0.064(8) -0.008(5) 0.009(3) -0.009(3)
N4 0.052(4) 0.042(4) 0.075(5) 0.000(3) -0.014(4) 0.000(3)
N5 0.057(4) 0.040(4) 0.057(5) -0.010(3) 0.013(3) 0.001(3)
N6 0.044(4) 0.061(5) 0.109(8) 0.008(4) -0.001(4) -0.001(4)
N7 0.040(4) 0.061(5) 0.066(5) 0.003(4) 0.008(3) -0.005(3)
N8 0.036(4) 0.041(4) 0.055(7) 0.000(3) 0.012(4) -0.003(3)
N9 0.054(4) 0.059(5) 0.064(5) -0.021(4) 0.002(4) -0.011(4)
N10 0.054(4) 0.069(5) 0.093(6) 0.003(6) 0.010(5) -0.009(4)
C1 0.076(8) 0.067(7) 0.202(17) -0.001(8) -0.015(9) 0.024(6)
C2 0.043(5) 0.062(7) 0.160(13) 0.019(8) -0.007(7) 0.004(5)
C3 0.070(7) 0.062(7) 0.105(10) 0.006(7) -0.023(7) -0.019(5)
C4 0.046(5) 0.079(7) 0.055(5) 0.007(5) -0.009(4) -0.027(5)
C5 0.041(4) 0.051(5) 0.075(6) 0.022(5) -0.017(4) -0.003(4)
C6 0.072(7) 0.106(10) 0.089(9) 0.022(8) -0.004(6) -0.015(7)
C7 0.097(10) 0.096(9) 0.032(5) 0.015(6) 0.001(5) -0.016(7)
C8 0.066(7) 0.086(8) 0.076(5) -0.011(8) 0.002(6) -0.016(6)
C9 0.035(4) 0.050(5) 0.077(5) 0.014(4) -0.007(4) -0.019(3)
C10 0.041(4) 0.033(4) 0.065(5) -0.008(3) 0.014(4) 0.002(3)
C11 0.068(6) 0.060(6) 0.068(6) -0.020(5) 0.021(5) -0.006(5)
C12 0.043(5) 0.033(4) 0.125(9) -0.006(5) -0.005(5) 0.005(4)
C13 0.099(10) 0.089(9) 0.132(12) -0.018(9) -0.017(9) 0.003(8)
C14 0.048(6) 0.105(11) 0.214(19) 0.029(11) 0.027(9) -0.010(7)
C15 0.060(6) 0.071(7) 0.116(10) 0.020(7) 0.025(7) -0.003(5)
C16 0.061(6) 0.056(6) 0.081(7) 0.010(5) 0.012(5) -0.026(5)
C17 0.035(4) 0.039(4) 0.108(8) 0.017(5) 0.029(5) -0.004(3)
C18 0.050(5) 0.054(5) 0.066(5) -0.009(4) 0.013(5) -0.028(4)
C19 0.099(9) 0.068(8) 0.066(5) -0.004(5) 0.034(8) -0.007(7)
C20 0.105(10) 0.078(10) 0.092(12) 0.012(7) -0.015(10) -0.003(7)
C21 0.090(8) 0.070(7) 0.058(6) -0.011(5) -0.009(5) 0.001(6)
C22 0.043(4) 0.040(4) 0.064(5) -0.013(4) -0.013(4) -0.004(3)
C23 0.030(4) 0.060(5) 0.073(6) 0.012(4) 0.009(4) -0.004(3)
C24 0.052(5) 0.070(7) 0.087(8) 0.007(6) -0.016(5) -0.017(5)
C25 0.035(4) 0.064(6) 0.110(9) -0.006(6) 0.012(5) -0.017(4)
C26 0.049(6) 0.092(8) 0.164(14) -0.009(8) 0.006(7) -0.023(6)
N11 0.065(6) 0.115(9) 0.126(10) -0.024(8) 0.027(6) -0.021(6)
O1 0.176(11) 0.218(12) 0.137(9) -0.097(9) 0.061(8) -0.085(9)
O2 0.183(13) 0.237(16) 0.196(14) 0.028(12) -0.001(11) 0.033(12)
O3 0.091(7) 0.114(8) 0.267(14) -0.058(9) 0.041(8) -0.009(6)
N12 0.219(15) 0.158(13) 0.150(12) 0.048(9) -0.099(10) -0.090(12)
O4 0.230(18) 0.167(17) 0.125(13) 0.072(12) -0.034(13) -0.069(14)
O5 0.223(19) 0.186(17) 0.156(15) 0.037(13) -0.073(16) -0.077(15)
O6 0.211(19) 0.166(17) 0.156(14) 0.017(14) -0.050(15) -0.093(15)
O4B 0.22(2) 0.155(16) 0.137(14) 0.035(13) -0.064(16) -0.076(16)
O5B 0.225(19) 0.172(17) 0.166(15) 0.011(14) -0.091(14) -0.083(15)
O6B 0.225(17) 0.183(17) 0.149(15) 0.014(14) -0.104(12) -0.064(15)
O1W 0.125(8) 0.160(10) 0.089(6) 0.030(7) 0.019(6) -0.028(8)
O2W 0.30(2) 0.173(14) 0.40(3) 0.077(17) -0.28(2) -0.070(15)

loop_
_atom_type_symbol
_atom_type_description
_atom_type_scat_dispersion_real
_atom_type_scat_dispersion_imag
_atom_type_scat_source
C C 0.0033 0.0016 'International Tables Vol C Tables 4.2.6.8 and 6.1.1.4'
H H 0.0000 0.0000 'International Tables Vol C Tables 4.2.6.8 and 6.1.1.4'
N N 0.0061 0.0033 'International Tables Vol C Tables 4.2.6.8 and 6.1.1.4'
O O 0.0106 0.0060 'International Tables Vol C Tables 4.2.6.8 and 6.1.1.4'
Cd Cd -0.8075 1.2024 'International Tables Vol C Tables 4.2.6.8 and 6.1.1.4'

loop_
_geom_angle_atom_site_label_1
_geom_angle_atom_site_label_2
_geom_angle_atom_site_label_3
_geom_angle
N4 Cd N3 72.4(3)
N4 Cd N7 97.6(3)
N3 Cd N7 115.2(3)
N4 Cd N8 109.3(3)
N3 Cd N8 173.9(2)
N7 Cd N8 70.6(3)
N4 Cd N9 96.5(3)
N3 Cd N9 104.1(3)
N7 Cd N9 140.6(3)
N8 Cd N9 70.0(3)
N4 Cd N2 140.9(3)
N3 Cd N2 68.5(3)
N7 Cd N2 98.0(3)
N8 Cd N2 109.7(3)
N9 Cd N2 93.8(3)
C2 N1 N2 108.5(12)
C2 N1 H1 125.8
N2 N1 H1 125.8
C4 N2 N1 106.5(10)
C4 N2 Cd 115.5(8)
N1 N2 Cd 137.5(8)
C5 N3 C9 121.7(16)
C5 N3 Cd 121.2(10)
C9 N3 Cd 116.9(9)
N5 N4 C10 106.3(7)
N5 N4 Cd 138.6(7)
C10 N4 Cd 115.2(5)
N4 N5 C12 112.0(9)
N4 N5 H5 124.0
C12 N5 H5 124.0
C15 N6 N7 113.8(11)
C15 N6 H6 123.1
N7 N6 H6 123.1
N6 N7 C17 105.5(8)
N6 N7 Cd 138.8(7)
C17 N7 Cd 115.6(6)
C18 N8 C22 125.0(15)
C18 N8 Cd 118.3(10)
C22 N8 Cd 116.5(8)
C23 N9 N10 107.4(9)
C23 N9 Cd 118.2(6)
N10 N9 Cd 133.8(8)
N9 N10 C25 110.0(11)
N9 N10 H10A 125.0
C25 N10 H10A 125.0
C2 C1 H1C 109.5
C2 C1 H1D 109.5
H1C C1 H1D 109.5
C2 C1 H1E 109.5
H1C C1 H1E 109.5
H1D C1 H1E 109.5
C3 C2 N1 111.7(12)
C3 C2 C1 132.1(15)
N1 C2 C1 116.1(15)
C2 C3 C4 104.6(13)
C2 C3 H3 127.7
C4 C3 H3 127.7
N2 C4 C3 108.7(11)
N2 C4 C5 120.0(10)
C3 C4 C5 131.2(11)
N3 C5 C6 120.3(13)
N3 C5 C4 114.1(12)
C6 C5 C4 125.2(10)
C7 C6 C5 117.8(12)
C7 C6 H6A 121.1
C5 C6 H6A 121.1
C8 C7 C6 123.5(14)
C8 C7 H7 118.2
C6 C7 H7 118.2
C7 C8 C9 117.0(15)
C7 C8 H8A 121.5
C9 C8 H8A 121.5
N3 C9 C10 117.8(12)
N3 C9 C8 119.4(13)
C10 C9 C8 122.8(13)
C11 C10 N4 106.8(8)
C11 C10 C9 135.5(10)
N4 C10 C9 117.6(8)
C12 C11 C10 109.4(9)
C12 C11 H11 125.3
C10 C11 H11 125.3
C11 C12 N5 105.5(8)
C11 C12 C13 134.0(12)
N5 C12 C13 120.4(12)
C12 C13 H13A 109.5
C12 C13 H13B 109.5
H13A C13 H13B 109.5
C12 C13 H13C 109.5
H13A C13 H13C 109.5
H13B C13 H13C 109.5
C15 C14 H14A 109.5
C15 C14 H14B 109.5
H14A C14 H14B 109.5
C15 C14 H14C 109.5
H14A C14 H14C 109.5
H14B C14 H14C 109.5
N6 C15 C16 106.2(10)
N6 C15 C14 120.8(14)
C16 C15 C14 132.8(12)
C17 C16 C15 106.1(11)
C17 C16 H16 126.9
C15 C16 H16 126.9
N7 C17 C16 108.1(10)
N7 C17 C18 117.9(8)
C16 C17 C18 133.9(11)
N8 C18 C19 121.7(13)
N8 C18 C17 117.4(12)
C19 C18 C17 120.7(12)
C18 C19 C20 115.6(14)
C18 C19 H19 122.2
C20 C19 H19 122.2
C21 C20 C19 120.2(17)
C21 C20 H20 119.9
C19 C20 H20 119.9
C20 C21 C22 121.2(13)
C20 C21 H21 119.4
C22 C21 H21 119.4
N8 C22 C21 116.2(11)
N8 C22 C23 118.0(10)
C21 C22 C23 125.9(9)
N9 C23 C24 110.0(9)
N9 C23 C22 117.0(8)
C24 C23 C22 133.0(10)
C23 C24 C25 108.2(10)
C23 C24 H24 125.9
C25 C24 H24 125.9
C24 C25 N10 104.4(8)
C24 C25 C26 131.6(12)
N10 C25 C26 124.0(12)
C25 C26 H26A 109.5
C25 C26 H26B 109.5
H26A C26 H26B 109.5
C25 C26 H26C 109.5
H26A C26 H26C 109.5
H26B C26 H26C 109.5
O1 N11 O3 120.3(7)
O1 N11 O2 120.7(7)
O3 N11 O2 118.1(7)
O4 N12 O5 121.1(7)
O4 N12 O5B 82.1(19)
O5 N12 O5B 126(3)
O4 N12 O4B 157(2)
O5 N12 O4B 53(2)
O5B N12 O4B 119.9(9)
O4 N12 O6 119.7(7)
O5 N12 O6 119.0(7)
O5B N12 O6 66.2(19)
O4B N12 O6 68.9(16)
O4 N12 O6B 45.4(14)
O5 N12 O6B 77.1(17)
O5B N12 O6B 118.2(9)
O4B N12 O6B 118.6(8)
O6 N12 O6B 158(3)
H1A O1W H1B 98.5
H2A O2W H2B 124.6

loop_
_geom_bond_atom_site_label_1
_geom_bond_atom_site_label_2
_geom_bond_distance
Cd N4 2.290(8)
Cd N3 2.296(18)
Cd N7 2.311(7)
Cd N8 2.331(16)
Cd N9 2.359(8)
Cd N2 2.364(9)
N1 C2 1.311(17)
N1 N2 1.349(11)
N1 H1 0.8600
N2 C4 1.298(13)
N3 C5 1.298(15)
N3 C9 1.346(18)
N4 N5 1.330(10)
N4 C10 1.399(12)
N5 C12 1.364(13)
N5 H5 0.8600
N6 C15 1.309(14)
N6 N7 1.326(11)
N6 H6 0.8600
N7 C17 1.373(14)
N8 C18 1.290(15)
N8 C22 1.363(13)
N9 C23 1.303(12)
N9 N10 1.352(12)
N10 C25 1.385(15)
N10 H10A 0.8600
C1 C2 1.539(18)
C1 H1C 0.9600
C1 H1D 0.9600
C1 H1E 0.9600
C2 C3 1.27(2)
C3 C4 1.422(16)
C3 H3 0.9300
C4 C5 1.435(15)
C5 C6 1.408(16)
C6 C7 1.35(2)
C6 H6A 0.9300
C7 C8 1.31(2)
C7 H7 0.9300
C8 C9 1.438(12)
C8 H8A 0.9300
C9 C10 1.432(11)
C10 C11 1.376(13)
C11 C12 1.361(17)
C11 H11 0.9300
C12 C13 1.489(17)
C13 H13A 0.9600
C13 H13B 0.9600
C13 H13C 0.9600
C14 C15 1.570(17)
C14 H14A 0.9600
C14 H14B 0.9600
C14 H14C 0.9600
C15 C16 1.394(19)
C16 C17 1.390(12)
C16 H16 0.9300
C17 C18 1.445(14)
C18 C19 1.394(17)
C19 C20 1.46(3)
C19 H19 0.9300
C20 C21 1.34(2)
C20 H20 0.9300
C21 C22 1.418(14)
C21 H21 0.9300
C22 C23 1.456(12)
C23 C24 1.368(13)
C24 C25 1.369(16)
C24 H24 0.9300
C25 C26 1.431(13)
C26 H26A 0.9600
C26 H26B 0.9600
C26 H26C 0.9600
N11 O1 1.183(8)
N11 O3 1.190(8)
N11 O2 1.190(8)
N12 O4 1.183(8)
N12 O5 1.183(8)
N12 O5B 1.186(9)
N12 O4B 1.186(8)
N12 O6 1.190(8)
N12 O6B 1.202(9)
O1W H1A 0.7902
O1W H1B 0.8200
O2W H2A 0.8201
O2W H2B 0.8201
